data_7711048
loop_
_publ_author_name
'Z\'amb\'o, Greta Gundis'
'Mayr, Johannes'
'Sauer, Michael Johannes'
'Schlachta, Tim Pascal'
'Reich, Robert M.'
'K\"uhn, Fritz Elmar'

_publ_section_title
;
 The first macrocyclic abnormally coordinating
 tetra-1,2,3-triazole-5-ylidene iron complex: a promising candidate for
 olefin epoxidation
;
_journal_name_full 'Dalton Transactions'
_journal_paper_doi 10.1039/D2DT02561B
_journal_year 2022
_chemical_compound_source 'see text'
_chemical_formula_moiety 'C20 H26 Fe N14, 2(F6 P), 2(C2 H3 N)'
_chemical_formula_sum 'C24 H32 F12 Fe N16 P2'
_chemical_formula_weight 890.45
_chemical_properties_physical Air-sensitive,Moisture-sensitive,Oxygen-sensitive
_space_group_IT_number 2
_space_group_name_Hall '-P 1'
_space_group_name_H-M_alt 'P -1'
_symmetry_cell_setting triclinic
_symmetry_Int_Tables_number 2
_symmetry_space_group_name_Hall '-P 1'
_symmetry_space_group_name_H-M 'P -1'
_atom_sites_solution_hydrogens geom
_atom_sites_solution_primary iterative
_atom_sites_solution_secondary difmap
_audit_update_record
;
2022-07-07 deposited with the CCDC.	2022-08-23 downloaded from the CCDC.
;
_cell_angle_alpha 112.440(3)
_cell_angle_beta 109.710(3)
_cell_angle_gamma 94.233(4)
_cell_formula_units_Z 1
_cell_length_a 9.1316(7)
_cell_length_b 9.4899(9)
_cell_length_c 11.6931(10)
_cell_measurement_reflns_used 7048
_cell_measurement_temperature 100
_cell_measurement_theta_max 25.6430
_cell_measurement_theta_min 2.3809
_cell_volume 857.48(13)
_computing_cell_refinement 'SAINT (Bruker, 2019)'
_computing_data_collection 'APEX 4 Control Software (Bruker, 2021)'
_computing_data_reduction 'SAINT (Bruker, 2019)'
_computing_molecular_graphics 'PLATON (Spek, 2011)'
_computing_publication_material 'PLATON (Spek, 2011), enCIFer (Allen, 2004)'
_computing_structure_refinement 'SHELXL (Sheldrick, 2018), SHELXLE (Huebschle, 2011)'
_computing_structure_solution 'SHELXT (Sheldrick, 2015)'
_diffrn_ambient_temperature 100
_diffrn_detector ' Bruker Photon II CPAD '
_diffrn_detector_area_resol_mean 7.5
_diffrn_measured_fraction_theta_full 1.000
_diffrn_measured_fraction_theta_max 1.000
_diffrn_measurement_device ' \k-geometry diffractometer '
_diffrn_measurement_device_type ' Bruker D8 Venture '
_diffrn_measurement_method ' phi- and omega-rotation '
_diffrn_radiation_monochromator 'Helios optic'
_diffrn_radiation_probe x-ray
_diffrn_radiation_source 'IMS microsource'
_diffrn_radiation_type MoK\a
_diffrn_radiation_wavelength 0.71073
_diffrn_reflns_av_R_equivalents 0.0677
_diffrn_reflns_av_unetI/netI 0.0303
_diffrn_reflns_limit_h_max 11
_diffrn_reflns_limit_h_min -11
_diffrn_reflns_limit_k_max 11
_diffrn_reflns_limit_k_min -11
_diffrn_reflns_limit_l_max 14
_diffrn_reflns_limit_l_min -14
_diffrn_reflns_number 31239
_diffrn_reflns_reduction_process
;
;
_diffrn_reflns_theta_full 25.24
_diffrn_reflns_theta_max 25.68
_diffrn_reflns_theta_min 2.05
_exptl_absorpt_coefficient_mu 0.646
_exptl_absorpt_correction_T_max 0.7449
_exptl_absorpt_correction_T_min 0.7098
_exptl_absorpt_correction_type multi-scan
_exptl_absorpt_process_details 'SADABS 2016/2, Bruker, 2016'
_exptl_crystal_colour red
_exptl_crystal_density_diffrn 1.724
_exptl_crystal_density_method 'Not Measured'
_exptl_crystal_description block
_exptl_crystal_F_000 452
_exptl_crystal_recrystallization_method 'Vapor diffusion of Et2O into MeCN'
_exptl_crystal_size_max 0.116
_exptl_crystal_size_mid 0.076
_exptl_crystal_size_min 0.068
_refine_diff_density_max 0.303
_refine_diff_density_min -0.316
_refine_diff_density_rms 0.057
_refine_ls_extinction_method none
_refine_ls_goodness_of_fit_ref 1.039
_refine_ls_hydrogen_treatment constr
_refine_ls_matrix_type full
_refine_ls_number_parameters 254
_refine_ls_number_reflns 3267
_refine_ls_number_restraints 0
_refine_ls_restrained_S_all 1.039
_refine_ls_R_factor_all 0.0389
_refine_ls_R_factor_gt 0.0316
_refine_ls_shift/su_max 0.000
_refine_ls_shift/su_mean 0.000
_refine_ls_structure_factor_coef Fsqd
_refine_ls_weighting_details 'W=1/[\S^2^(FO^2^)+(0.0186P)^2^+0.9044P] WHERE P=(FO^2^+2FC^2^)/3'
_refine_ls_weighting_scheme calc
_refine_ls_wR_factor_gt 0.0652
_refine_ls_wR_factor_ref 0.0686
_reflns_number_gt 2850
_reflns_number_total 3267
_reflns_threshold_expression I>2\s(I)
_cod_data_source_file d2dt02561b2.cif
_cod_data_source_block mo_zamgr4_0m
_cod_database_code 7711048

loop_
_space_group_symop_id
_space_group_symop_operation_xyz
1 x,y,z
2 -x,-y,-z

loop_
_atom_site_aniso_label
_atom_site_aniso_U_11
_atom_site_aniso_U_22
_atom_site_aniso_U_33
_atom_site_aniso_U_23
_atom_site_aniso_U_13
_atom_site_aniso_U_12
Fe1 0.0111(2) 0.0100(2) 0.0125(2) 0.0064(2) 0.0046(2) 0.0021(2)
P1 0.0171(3) 0.0159(3) 0.0149(3) 0.0077(2) 0.0056(2) 0.0026(2)
F1 0.0318(8) 0.0353(8) 0.0182(7) 0.0141(6) 0.0049(6) 0.0105(6)
N1 0.0143(9) 0.0122(8) 0.0136(8) 0.0076(7) 0.0061(7) 0.0036(7)
N2 0.0156(9) 0.0131(9) 0.0144(9) 0.0066(7) 0.0065(7) 0.0025(7)
F2 0.0258(7) 0.0431(9) 0.0167(7) 0.0141(6) 0.0046(6) 0.0053(6)
N3 0.0149(9) 0.0128(8) 0.0134(9) 0.0068(7) 0.0059(7) 0.0028(7)
F3 0.0258(7) 0.0384(8) 0.0366(8) 0.0258(7) 0.0175(6) 0.0088(6)
F4 0.0446(9) 0.0161(7) 0.0359(8) 0.0111(6) 0.0100(7) 0.0078(6)
N4 0.0133(9) 0.0102(8) 0.0166(9) 0.0071(7) 0.0061(7) 0.0020(7)
N5 0.0159(9) 0.0120(8) 0.0184(9) 0.0082(7) 0.0078(7) 0.0021(7)
F5 0.0199(7) 0.0612(10) 0.0413(9) 0.0339(8) 0.0137(7) 0.0068(7)
N6 0.0138(9) 0.0107(8) 0.0179(9) 0.0081(7) 0.0067(7) 0.0020(7)
F6 0.0462(9) 0.0197(7) 0.0366(8) 0.0071(6) 0.0157(7) 0.0129(7)
N7 0.0181(10) 0.0098(8) 0.0132(9) 0.0056(7) 0.0065(7) 0.0019(7)
C1 0.0177(11) 0.0108(10) 0.0180(11) 0.0076(8) 0.0080(9) 0.0020(8)
C2 0.0087(9) 0.0130(10) 0.0177(10) 0.0097(8) 0.0035(8) 0.0026(8)
C3 0.0116(10) 0.0147(10) 0.0141(10) 0.0086(8) 0.0044(8) 0.0038(8)
C4 0.0279(12) 0.0181(11) 0.0144(11) 0.0069(9) 0.0110(9) 0.0036(9)
C5 0.0196(11) 0.0141(10) 0.0139(10) 0.0070(8) 0.0070(9) 0.0022(8)
C6 0.0094(9) 0.0137(10) 0.0147(10) 0.0065(8) 0.0046(8) 0.0044(8)
C7 0.0117(10) 0.0109(9) 0.0148(10) 0.0061(8) 0.0042(8) 0.0021(8)
C8 0.0205(11) 0.0115(10) 0.0243(12) 0.0091(9) 0.0115(10) 0.0018(8)
C9 0.0194(12) 0.0100(10) 0.0166(10) 0.0055(8) 0.0065(9) 0.0011(8)
C10 0.0154(11) 0.0202(11) 0.0262(12) 0.0104(10) 0.0050(9) 0.0043(9)
N8 0.0253(12) 0.0522(15) 0.0462(14) 0.0341(12) 0.0138(11) 0.0118(11)
C11 0.0406(15) 0.0318(14) 0.0345(15) 0.0160(12) 0.0216(13) 0.0127(12)
C12 0.0271(13) 0.0428(16) 0.0279(13) 0.0239(12) 0.0151(11) 0.0183(12)

loop_
_atom_site_label
_atom_site_type_symbol
_atom_site_thermal_displace_type
_atom_site_fract_x
_atom_site_fract_y
_atom_site_fract_z
_atom_site_occupancy
_atom_site_U_iso_or_equiv
_atom_site_calc_flag
_atom_site_refinement_flags
_atom_site_disorder_assembly
_atom_site_disorder_group
Fe1 Fe Uani 0.50000 1.00000 0.50000 1.000 0.0108(1) d SP . .
P1 P Uani 0.86356(7) 0.56659(6) 0.27320(5) 1.000 0.0159(2) d . . .
F1 F Uani 0.97150(16) 0.59411(16) 0.42275(13) 1.000 0.0289(4) d . . .
N1 N Uani 0.5946(2) 1.09453(19) 0.31245(17) 1.000 0.0125(5) d . . .
N2 N Uani 0.6094(2) 1.04167(19) 0.19392(17) 1.000 0.0140(5) d . . .
F2 F Uani 0.75414(16) 0.53831(17) 0.12260(13) 1.000 0.0294(4) d . . .
N3 N Uani 0.5537(2) 0.88826(19) 0.14340(17) 1.000 0.0133(5) d . . .
F3 F Uani 0.70553(16) 0.52249(16) 0.29487(14) 1.000 0.0289(4) d . . .
F4 F Uani 0.85296(18) 0.74486(15) 0.32646(14) 1.000 0.0339(5) d . . .
N4 N Uani 0.4031(2) 0.66313(19) 0.29769(17) 1.000 0.0129(5) d . . .
N5 N Uani 0.3455(2) 0.51486(19) 0.27206(17) 1.000 0.0147(5) d . . .
F5 F Uani 1.01998(16) 0.60857(19) 0.24976(15) 1.000 0.0366(5) d . . .
N6 N Uani 0.3264(2) 0.53394(19) 0.38438(17) 1.000 0.0134(5) d . . .
F6 F Uani 0.87077(18) 0.38617(16) 0.21882(15) 1.000 0.0358(5) d . . .
N7 N Uani 0.7148(2) 0.97683(19) 0.57340(17) 1.000 0.0135(5) d . . .
C1 C Uani 0.6407(2) 1.2658(2) 0.3906(2) 1.000 0.0149(6) d . . .
C2 C Uani 0.5317(2) 0.9826(2) 0.3410(2) 1.000 0.0126(6) d . . .
C3 C Uani 0.5054(2) 0.8473(2) 0.2266(2) 1.000 0.0128(6) d . . .
C4 C Uani 0.5496(3) 0.7876(2) 0.0113(2) 1.000 0.0195(7) d . . .
C5 C Uani 0.4330(3) 0.6811(2) 0.1875(2) 1.000 0.0156(6) d . . .
C6 C Uani 0.4217(2) 0.7755(2) 0.4201(2) 1.000 0.0124(6) d . . .
C7 C Uani 0.3695(2) 0.6859(2) 0.4751(2) 1.000 0.0126(6) d . . .
C8 C Uani 0.2573(3) 0.3954(2) 0.3926(2) 1.000 0.0177(6) d . . .
C9 C Uani 0.8427(3) 0.9616(2) 0.6139(2) 1.000 0.0157(6) d . . .
C10 C Uani 1.0051(3) 0.9406(3) 0.6655(2) 1.000 0.0214(7) d . . .
N8 N Uani 0.7878(3) -0.0093(3) 0.9122(2) 1.000 0.0369(8) d . . .
C11 C Uani 0.9870(3) 0.2425(3) 0.9714(3) 1.000 0.0329(8) d . . .
C12 C Uani 0.8744(3) 0.1019(3) 0.9390(2) 1.000 0.0279(8) d . . .
H1A H Uiso 0.56951 1.31382 0.33931 1.000 0.0180 c RU . .
H1B H Uiso 0.75159 1.30503 0.40410 1.000 0.0180 c RU . .
H4A H Uiso 0.59967 0.70126 0.01668 1.000 0.0290 c RU . .
H4B H Uiso 0.60794 0.84893 -0.01747 1.000 0.0290 c RU . .
H4C H Uiso 0.43823 0.74505 -0.05411 1.000 0.0290 c RU . .
H5A H Uiso 0.33085 0.64481 0.10766 1.000 0.0190 c RU . .
H5B H Uiso 0.50585 0.61455 0.16240 1.000 0.0190 c RU . .
H8A H Uiso 0.32458 0.39323 0.47700 1.000 0.0260 c RU . .
H8B H Uiso 0.25184 0.30050 0.31614 1.000 0.0260 c RU . .
H8C H Uiso 0.14945 0.39973 0.39002 1.000 0.0260 c RU . .
H10A H Uiso 1.08222 1.03815 0.69632 1.000 0.0320 c RU . .
H10B H Uiso 1.02156 0.85601 0.59373 1.000 0.0320 c RU . .
H10C H Uiso 1.02043 0.91364 0.74107 1.000 0.0320 c RU . .
H11A H Uiso 0.97102 0.33385 1.03815 1.000 0.0490 c RU . .
H11B H Uiso 0.96899 0.25693 0.88953 1.000 0.0490 c RU . .
H11C H Uiso 1.09665 0.23118 1.00848 1.000 0.0490 c RU . .

loop_
_atom_type_symbol
_atom_type_description
_atom_type_scat_dispersion_real
_atom_type_scat_dispersion_imag
_atom_type_scat_source
C C 0.0033 0.0016 ' International Tables Vol C Tables 4.2.6.8 and 6.1.1.4'
H H 0.0000 0.0000 ' International Tables Vol C Tables 4.2.6.8 and 6.1.1.4'
F F 0.0171 0.0103 ' International Tables Vol C Tables 4.2.6.8 and 6.1.1.4'
Fe Fe 0.3463 0.8444 ' International Tables Vol C Tables 4.2.6.8 and 6.1.1.4'
N N 0.0061 0.0033 ' International Tables Vol C Tables 4.2.6.8 and 6.1.1.4'
P P 0.1023 0.0942 ' International Tables Vol C Tables 4.2.6.8 and 6.1.1.4'

loop_
_geom_angle_atom_site_label_1
_geom_angle_atom_site_label_2
_geom_angle_atom_site_label_3
_geom_angle
_geom_angle_site_symmetry_1
_geom_angle_site_symmetry_2
_geom_angle_site_symmetry_3
_geom_angle_publ_flag
N7 Fe1 C2 88.74(8) . . . yes
N7 Fe1 C6 89.91(8) . . . yes
N7 Fe1 N7 180.00 . . 2_676 yes
N7 Fe1 C2 91.26(8) . . 2_676 yes
N7 Fe1 C6 90.09(8) . . 2_676 yes
C2 Fe1 C6 90.14(9) . . . yes
N7 Fe1 C2 91.26(8) 2_676 . . yes
C2 Fe1 C2 180.00 . . 2_676 yes
C2 Fe1 C6 89.86(9) . . 2_676 yes
N7 Fe1 C6 90.09(8) 2_676 . . yes
C2 Fe1 C6 89.86(9) 2_676 . . yes
C6 Fe1 C6 180.00 . . 2_676 yes
N7 Fe1 C2 88.74(8) 2_676 . 2_676 yes
N7 Fe1 C6 89.91(8) 2_676 . 2_676 yes
C2 Fe1 C6 90.14(9) 2_676 . 2_676 yes
F2 P1 F3 89.52(8) . . . yes
F2 P1 F4 89.50(8) . . . yes
F2 P1 F5 89.96(8) . . . yes
F2 P1 F6 90.06(9) . . . yes
F3 P1 F4 89.69(9) . . . yes
F3 P1 F5 179.25(8) . . . yes
F3 P1 F6 89.35(9) . . . yes
F4 P1 F5 90.84(10) . . . yes
F4 P1 F6 178.95(10) . . . yes
F5 P1 F6 90.12(10) . . . yes
F1 P1 F3 90.21(8) . . . yes
F1 P1 F4 90.61(8) . . . yes
F1 P1 F2 179.71(9) . . . yes
F1 P1 F6 89.82(8) . . . yes
F1 P1 F5 90.31(8) . . . yes
N2 N1 C2 115.80(18) . . . yes
N2 N1 C1 115.10(18) . . . yes
C1 N1 C2 129.01(17) . . . yes
N1 N2 N3 102.41(17) . . . yes
N2 N3 C3 112.37(17) . . . yes
C3 N3 C4 128.69(19) . . . yes
N2 N3 C4 118.93(18) . . . yes
N5 N4 C6 115.79(18) . . . yes
C5 N4 C6 129.18(19) . . . yes
N5 N4 C5 115.01(16) . . . yes
N4 N5 N6 102.07(16) . . . yes
N5 N6 C7 112.62(18) . . . yes
N5 N6 C8 118.42(17) . . . yes
C7 N6 C8 128.90(18) . . . yes
Fe1 N7 C9 178.27(17) . . . yes
N1 C1 C7 111.59(17) . . 2_676 yes
Fe1 C2 N1 130.73(15) . . . yes
Fe1 C2 C3 127.89(16) . . . yes
N1 C2 C3 101.26(17) . . . yes
N3 C3 C2 108.16(18) . . . yes
N3 C3 C5 121.42(18) . . . yes
C2 C3 C5 130.39(19) . . . no
N4 C5 C3 111.71(17) . . . yes
Fe1 C6 N4 130.36(16) . . . yes
Fe1 C6 C7 128.15(15) . . . yes
N4 C6 C7 101.49(18) . . . yes
N6 C7 C6 108.02(18) . . . yes
N6 C7 C1 121.66(19) . . 2_676 yes
C1 C7 C6 130.32(19) 2_676 . . no
N7 C9 C10 179.4(3) . . . yes
C7 C1 H1A 109.00 2_676 . . no
N1 C1 H1A 109.00 . . . no
N1 C1 H1B 109.00 . . . no
H1A C1 H1B 108.00 . . . no
C7 C1 H1B 109.00 2_676 . . no
H4B C4 H4C 109.00 . . . no
N3 C4 H4A 109.00 . . . no
N3 C4 H4B 109.00 . . . no
N3 C4 H4C 109.00 . . . no
H4A C4 H4B 110.00 . . . no
H4A C4 H4C 109.00 . . . no
N4 C5 H5B 109.00 . . . no
N4 C5 H5A 109.00 . . . no
C3 C5 H5A 109.00 . . . no
C3 C5 H5B 109.00 . . . no
H5A C5 H5B 108.00 . . . no
N6 C8 H8A 109.00 . . . no
N6 C8 H8B 109.00 . . . no
N6 C8 H8C 110.00 . . . no
H8A C8 H8B 109.00 . . . no
H8A C8 H8C 110.00 . . . no
H8B C8 H8C 109.00 . . . no
C9 C10 H10A 109.00 . . . no
C9 C10 H10B 109.00 . . . no
C9 C10 H10C 109.00 . . . no
H10A C10 H10B 109.00 . . . no
H10A C10 H10C 109.00 . . . no
H10B C10 H10C 109.00 . . . no
N8 C12 C11 178.8(3) . . . yes
C12 C11 H11A 109.00 . . . no
C12 C11 H11B 110.00 . . . no
C12 C11 H11C 109.00 . . . no
H11A C11 H11B 109.00 . . . no
H11A C11 H11C 109.00 . . . no
H11B C11 H11C 109.00 . . . no

loop_
_geom_bond_atom_site_label_1
_geom_bond_atom_site_label_2
_geom_bond_distance
_geom_bond_site_symmetry_1
_geom_bond_site_symmetry_2
_geom_bond_publ_flag
Fe1 N7 1.9247(19) . . yes
Fe1 C2 1.924(2) . . yes
Fe1 C6 1.931(2) . . yes
Fe1 N7 1.9247(19) . 2_676 yes
Fe1 C2 1.924(2) . 2_676 yes
Fe1 C6 1.931(2) . 2_676 yes
P1 F1 1.5964(14) . . yes
P1 F2 1.6076(14) . . yes
P1 F3 1.6001(17) . . yes
P1 F4 1.5874(17) . . yes
P1 F5 1.5930(18) . . yes
P1 F6 1.5981(18) . . yes
N1 N2 1.340(2) . . yes
N1 C1 1.470(3) . . yes
N1 C2 1.371(3) . . yes
N2 N3 1.326(3) . . yes
N3 C3 1.358(3) . . yes
N3 C4 1.459(3) . . yes
N4 C6 1.363(3) . . yes
N4 C5 1.470(3) . . yes
N4 N5 1.345(3) . . yes
N5 N6 1.329(3) . . yes
N6 C8 1.467(3) . . yes
N6 C7 1.352(3) . . yes
N7 C9 1.146(3) . . yes
C1 C7 1.497(3) . 2_676 no
C2 C3 1.386(3) . . no
C3 C5 1.492(3) . . no
C6 C7 1.389(3) . . no
C9 C10 1.461(4) . . no
C1 H1A 0.9900 . . no
C1 H1B 0.9900 . . no
C4 H4C 0.9800 . . no
C4 H4B 0.9800 . . no
C4 H4A 0.9800 . . no
C5 H5A 0.9900 . . no
C5 H5B 0.9900 . . no
C8 H8B 0.9800 . . no
C8 H8A 0.9800 . . no
C8 H8C 0.9800 . . no
C10 H10C 0.9800 . . no
C10 H10A 0.9800 . . no
C10 H10B 0.9800 . . no
N8 C12 1.138(4) . . yes
C11 C12 1.459(4) . . no
C11 H11A 0.9800 . . no
C11 H11B 0.9800 . . no
C11 H11C 0.9800 . . no

loop_
_geom_hbond_atom_site_label_D
_geom_hbond_atom_site_label_H
_geom_hbond_atom_site_label_A
_geom_hbond_distance_DH
_geom_hbond_distance_HA
_geom_hbond_distance_DA
_geom_hbond_angle_DHA
_geom_hbond_site_symmetry_A
_geom_hbond_publ_flag
C1 H1B F1 0.9900 2.4700 3.309(3) 142.00 2_776 yes
C4 H4B N8 0.9800 2.5700 3.546(4) 173.00 1_564 yes
C5 H5A F2 0.9900 2.3900 3.152(2) 134.00 2_665 yes
C5 H5B F3 0.9900 2.4200 3.150(3) 130.00 . yes
C10 H10A F4 0.9800 2.2400 3.120(3) 149.00 2_776 yes
C10 H10B F1 0.9800 2.4100 3.332(3) 157.00 . yes
C11 H11A F6 0.9800 2.4700 3.260(3) 137.00 1_556 yes
C11 H11B F5 0.9800 2.4400 3.374(4) 158.00 2_766 yes

loop_
_geom_torsion_atom_site_label_1
_geom_torsion_atom_site_label_2
_geom_torsion_atom_site_label_3
_geom_torsion_atom_site_label_4
_geom_torsion
_geom_torsion_site_symmetry_1
_geom_torsion_site_symmetry_2
_geom_torsion_site_symmetry_3
_geom_torsion_site_symmetry_4
_geom_torsion_publ_flag
C6 Fe1 C2 N1 3.0(2) 2_676 . . . no
N7 Fe1 C2 C3 88.04(19) . . . . no
C6 Fe1 C2 C3 -1.87(19) . . . . no
N7 Fe1 C2 C3 -91.96(19) 2_676 . . . no
C6 Fe1 C2 C3 178.13(19) 2_676 . . . no
N7 Fe1 C6 N4 -88.7(2) . . . . no
C2 Fe1 C6 N4 0.10(19) . . . . no
N7 Fe1 C6 N4 91.4(2) 2_676 . . . no
C2 Fe1 C6 N4 -179.90(19) 2_676 . . . no
N7 Fe1 C6 C7 91.04(19) . . . . no
C2 Fe1 C6 C7 179.8(2) . . . . no
N7 Fe1 C6 C7 -88.96(19) 2_676 . . . no
N7 Fe1 C2 N1 -87.1(2) . . . . no
C6 Fe1 C2 N1 -177.0(2) . . . . no
N7 Fe1 C2 N1 93.0(2) 2_676 . . . no
C2 Fe1 C6 C7 -0.2(2) 2_676 . . . no
C2 N1 N2 N3 -0.1(2) . . . . no
N2 N1 C1 C7 -176.38(17) . . . 2_676 no
C1 N1 N2 N3 -177.10(17) . . . . no
N2 N1 C2 C3 -0.2(2) . . . . no
N2 N1 C2 Fe1 175.90(16) . . . . no
C2 N1 C1 C7 7.1(3) . . . 2_676 no
C1 N1 C2 Fe1 -7.6(3) . . . . no
C1 N1 C2 C3 176.4(2) . . . . no
N1 N2 N3 C3 0.3(2) . . . . no
N1 N2 N3 C4 179.72(19) . . . . no
C4 N3 C3 C2 -179.8(2) . . . . no
N2 N3 C3 C5 177.7(2) . . . . no
C4 N3 C3 C5 -1.6(3) . . . . no
N2 N3 C3 C2 -0.4(2) . . . . no
C5 N4 C6 C7 178.1(2) . . . . no
C5 N4 N5 N6 -178.42(19) . . . . no
C6 N4 C5 C3 5.1(3) . . . . no
N5 N4 C5 C3 -176.70(19) . . . . no
N5 N4 C6 Fe1 179.67(16) . . . . no
C5 N4 C6 Fe1 -2.2(3) . . . . no
N5 N4 C6 C7 -0.1(2) . . . . no
C6 N4 N5 N6 0.0(2) . . . . no
N4 N5 N6 C7 0.1(2) . . . . no
N4 N5 N6 C8 177.37(19) . . . . no
C8 N6 C7 C1 3.7(3) . . . 2_676 no
N5 N6 C7 C1 -179.39(18) . . . 2_676 no
N5 N6 C7 C6 -0.2(2) . . . . no
C8 N6 C7 C6 -177.1(2) . . . . no
N1 C1 C7 N6 177.34(18) . . 2_676 2_676 no
N1 C1 C7 C6 -3.6(3) . . 2_676 2_676 no
N1 C2 C3 C5 -177.6(2) . . . . no
N1 C2 C3 N3 0.3(2) . . . . no
Fe1 C2 C3 N3 -175.87(15) . . . . no
Fe1 C2 C3 C5 6.2(3) . . . . no
C2 C3 C5 N4 -7.3(3) . . . . no
N3 C3 C5 N4 175.03(19) . . . . no
Fe1 C6 C7 C1 -0.5(3) . . . 2_676 no
N4 C6 C7 N6 0.1(2) . . . . no
N4 C6 C7 C1 179.3(2) . . . 2_676 no
Fe1 C6 C7 N6 -179.62(15) . . . . no
